data_7209935
loop_
_publ_author_name
'Seaton, Colin C.'
'Munshi, Tasnim'
'Williams, Sara E.'
'Scowen, Ian J.'

_publ_section_title
;
 Multi-component crystals of 4-phenylpyridine: challenging the boundaries
 between co-crystal and organic salt formation with insight into
 solid-state proton transfer
;
_journal_issue 26
_journal_name_full CrystEngComm
_journal_page_first 5250
_journal_paper_doi 10.1039/c3ce40499d
_journal_volume 15
_journal_year 2013
_chemical_formula_moiety 'C11 H9 N, C7 H7 N O2'
_chemical_formula_sum 'C18 H16 N2 O2'
_chemical_formula_weight 292.33
_chemical_name_common '4-aminobenzoic acid 4-phenylpyridine'
_chemical_name_systematic
;
4-aminobenzoic acid 4-phenylpyridine
;
_space_group_IT_number 2
_symmetry_cell_setting triclinic
_symmetry_space_group_name_Hall '-P 1'
_symmetry_space_group_name_H-M 'P -1'
_atom_sites_solution_hydrogens geom
_atom_sites_solution_primary direct
_atom_sites_solution_secondary difmap
_audit_creation_method SHELXL-97
_cell_angle_alpha 73.5890(10)
_cell_angle_beta 83.5580(10)
_cell_angle_gamma 68.8970(10)
_cell_formula_units_Z 4
_cell_length_a 8.1839(2)
_cell_length_b 10.8800(3)
_cell_length_c 19.2168(5)
_cell_measurement_reflns_used 9900
_cell_measurement_temperature 173(2)
_cell_measurement_theta_max 26.31
_cell_measurement_theta_min 2.21
_cell_volume 1531.19(7)
_computing_cell_refinement 'Bruker SAINT'
_computing_data_collection 'Bruker APEX2'
_computing_data_reduction 'Bruker SAINT'
_computing_structure_refinement 'SHELXL-97 (Sheldrick, 2008)'
_computing_structure_solution 'SHELXS-97 (Sheldrick, 2008)'
_diffrn_ambient_temperature 173(2)
_diffrn_measured_fraction_theta_full 0.988
_diffrn_measured_fraction_theta_max 0.988
_diffrn_measurement_device_type 'Bruker APEX-II CCD'
_diffrn_measurement_method '\f and \w scans'
_diffrn_radiation_monochromator graphite
_diffrn_radiation_source 'fine-focus sealed tube'
_diffrn_radiation_type MoK\a
_diffrn_radiation_wavelength 0.71073
_diffrn_reflns_av_R_equivalents 0.0443
_diffrn_reflns_av_sigmaI/netI 0.0358
_diffrn_reflns_limit_h_max 10
_diffrn_reflns_limit_h_min -10
_diffrn_reflns_limit_k_max 13
_diffrn_reflns_limit_k_min -14
_diffrn_reflns_limit_l_max 24
_diffrn_reflns_limit_l_min -24
_diffrn_reflns_number 55932
_diffrn_reflns_theta_full 27.50
_diffrn_reflns_theta_max 27.50
_diffrn_reflns_theta_min 2.60
_exptl_absorpt_coefficient_mu 0.084
_exptl_absorpt_correction_T_max 0.7460
_exptl_absorpt_correction_T_min 0.7085
_exptl_absorpt_correction_type multi-scan
_exptl_absorpt_process_details 'Bruker SAINT'
_exptl_crystal_colour colourless
_exptl_crystal_density_diffrn 1.268
_exptl_crystal_density_method 'not measured'
_exptl_crystal_description block
_exptl_crystal_F_000 616
_exptl_crystal_size_max 0.454
_exptl_crystal_size_mid 0.328
_exptl_crystal_size_min 0.245
_refine_diff_density_max 0.180
_refine_diff_density_min -0.266
_refine_diff_density_rms 0.056
_refine_ls_extinction_method none
_refine_ls_goodness_of_fit_ref 1.020
_refine_ls_hydrogen_treatment mixed
_refine_ls_matrix_type full
_refine_ls_number_parameters 421
_refine_ls_number_reflns 6940
_refine_ls_number_restraints 0
_refine_ls_restrained_S_all 1.020
_refine_ls_R_factor_all 0.0779
_refine_ls_R_factor_gt 0.0445
_refine_ls_shift/su_max 0.000
_refine_ls_shift/su_mean 0.000
_refine_ls_structure_factor_coef Fsqd
_refine_ls_weighting_details 'calc w=1/[\s^2^(Fo^2^)+(0.0518P)^2^+0.2902P] where P=(Fo^2^+2Fc^2^)/3'
_refine_ls_weighting_scheme calc
_refine_ls_wR_factor_gt 0.0966
_refine_ls_wR_factor_ref 0.1143
_reflns_number_gt 4744
_reflns_number_total 6940
_reflns_threshold_expression >2sigma(I)
_cod_data_source_file c3ce40499d.txt
_cod_data_source_block 4aba_4pp
_cod_original_sg_symbol_H-M P-1
_cod_database_code 7209935

loop_
_symmetry_equiv_pos_as_xyz
'x, y, z'
'-x, -y, -z'

loop_
_atom_site_label
_atom_site_type_symbol
_atom_site_fract_x
_atom_site_fract_y
_atom_site_fract_z
_atom_site_U_iso_or_equiv
_atom_site_adp_type
_atom_site_occupancy
_atom_site_symmetry_multiplicity
_atom_site_calc_flag
_atom_site_refinement_flags
N1A N 0.96460(17) 0.61971(15) 0.29317(8) 0.0409(3) Uani 1 1 d .
O1A O 0.19633(13) 0.61808(12) 0.40313(6) 0.0455(3) Uani 1 1 d .
O2A O 0.25793(14) 0.72483(12) 0.47460(6) 0.0441(3) Uani 1 1 d .
C1A C 0.47865(17) 0.63787(14) 0.39404(7) 0.0283(3) Uani 1 1 d .
C2A C 0.53215(18) 0.58364(14) 0.33453(7) 0.0308(3) Uani 1 1 d .
H2A H 0.4561 0.5520 0.3161 0.037 Uiso 1 1 calc R
C3A C 0.69261(19) 0.57475(15) 0.30169(8) 0.0328(3) Uani 1 1 d .
H3A H 0.7252 0.5385 0.2606 0.039 Uiso 1 1 calc R
C4A C 0.80845(17) 0.61869(14) 0.32819(8) 0.0295(3) Uani 1 1 d .
C5A C 0.75861(18) 0.66691(15) 0.39039(8) 0.0327(3) Uani 1 1 d .
H5A H 0.8375 0.6928 0.4109 0.039 Uiso 1 1 calc R
C6A C 0.59663(17) 0.67711(14) 0.42208(8) 0.0314(3) Uani 1 1 d .
H6A H 0.5645 0.7115 0.4638 0.038 Uiso 1 1 calc R
C7A C 0.29898(18) 0.65781(15) 0.42387(8) 0.0322(3) Uani 1 1 d .
N1B N 0.46308(17) 0.38828(16) 0.21080(8) 0.0406(3) Uani 1 1 d .
O1B O -0.31622(13) 0.52228(11) 0.11056(6) 0.0451(3) Uani 1 1 d .
O2B O -0.24377(14) 0.69358(12) 0.03645(6) 0.0457(3) Uani 1 1 d .
C1B C -0.03027(17) 0.52624(14) 0.11770(7) 0.0276(3) Uani 1 1 d .
C2B C 0.02077(18) 0.40946(14) 0.17512(7) 0.0294(3) Uani 1 1 d .
H2B H -0.0586 0.3619 0.1938 0.035 Uiso 1 1 calc R
C3B C 0.18434(18) 0.36123(14) 0.20560(7) 0.0305(3) Uani 1 1 d .
H3B H 0.2162 0.2812 0.2448 0.037 Uiso 1 1 calc R
C4B C 0.30346(17) 0.42964(14) 0.17906(7) 0.0285(3) Uani 1 1 d .
C5B C 0.25411(17) 0.54515(14) 0.12043(8) 0.0317(3) Uani 1 1 d .
H5B H 0.3340 0.5919 0.1011 0.038 Uiso 1 1 calc R
C6B C 0.09069(17) 0.59214(14) 0.09034(8) 0.0310(3) Uani 1 1 d .
H6B H 0.0598 0.6707 0.0503 0.037 Uiso 1 1 calc R
C7B C -0.20917(18) 0.57920(15) 0.08824(8) 0.0316(3) Uani 1 1 d .
N1C N 0.92942(15) 0.78222(14) 0.52639(7) 0.0395(3) Uani 1 1 d .
C1C C 0.86588(19) 0.68344(16) 0.56017(8) 0.0381(4) Uani 1 1 d .
H1C H 0.9350 0.5921 0.5602 0.046 Uiso 1 1 calc R
C2C C 0.70505(19) 0.70686(15) 0.59510(8) 0.0341(3) Uani 1 1 d .
H2C H 0.6655 0.6329 0.6181 0.041 Uiso 1 1 calc R
C3C C 0.60108(18) 0.83933(14) 0.59652(7) 0.0301(3) Uani 1 1 d .
C4C C 0.42586(18) 0.86991(15) 0.63234(7) 0.0319(3) Uani 1 1 d .
C5C C 0.31806(19) 0.79680(16) 0.63042(8) 0.0366(3) Uani 1 1 d .
H5C H 0.3576 0.7257 0.6065 0.044 Uiso 1 1 calc R
C6C C 0.1537(2) 0.82689(18) 0.66314(8) 0.0448(4) Uani 1 1 d .
H6C H 0.0813 0.7763 0.6616 0.054 Uiso 1 1 calc R
C7C C 0.0948(2) 0.9304(2) 0.69802(10) 0.0554(5) Uani 1 1 d .
H7C H -0.0182 0.9514 0.7201 0.066 Uiso 1 1 calc R
C8C C 0.2006(2) 1.0030(2) 0.70063(11) 0.0583(5) Uani 1 1 d .
H8C H 0.1606 1.0736 0.7249 0.070 Uiso 1 1 calc R
C9C C 0.3648(2) 0.97345(17) 0.66801(9) 0.0451(4) Uani 1 1 d .
H9C H 0.4366 1.0243 0.6700 0.054 Uiso 1 1 calc R
C10C C 0.66841(19) 0.94204(16) 0.56168(8) 0.0368(4) Uani 1 1 d .
H10C H 0.6037 1.0342 0.5616 0.044 Uiso 1 1 calc R
C11C C 0.82882(19) 0.90960(17) 0.52739(9) 0.0431(4) Uani 1 1 d .
H11C H 0.8707 0.9817 0.5030 0.052 Uiso 1 1 calc R
N1D N 0.56105(15) 0.20481(14) 0.01796(7) 0.0406(3) Uani 1 1 d .
C1D C 0.66253(19) 0.07657(18) 0.01994(9) 0.0429(4) Uani 1 1 d .
H1D H 0.6235 0.0270 -0.0040 0.051 Uiso 1 1 calc R
C2D C 0.82071(18) 0.01233(16) 0.05487(8) 0.0365(3) Uani 1 1 d .
H2D H 0.8864 -0.0800 0.0558 0.044 Uiso 1 1 calc R
C3D C 1.1231(2) -0.11934(17) 0.15710(9) 0.0463(4) Uani 1 1 d .
H3D H 1.0549 -0.1743 0.1579 0.056 Uiso 1 1 calc R
C4D C 1.2865(3) -0.17835(19) 0.18867(12) 0.0631(6) Uani 1 1 d .
H4D H 1.3303 -0.2737 0.2107 0.076 Uiso 1 1 calc R
C5D C 1.3863(2) -0.09985(19) 0.18844(11) 0.0587(5) Uani 1 1 d .
H5D H 1.4981 -0.1409 0.2105 0.070 Uiso 1 1 calc R
C6D C 1.3238(2) 0.03824(18) 0.15616(9) 0.0439(4) Uani 1 1 d .
H6D H 1.3923 0.0926 0.1561 0.053 Uiso 1 1 calc R
C7D C 1.16081(19) 0.09808(16) 0.12370(8) 0.0351(3) Uani 1 1 d .
H7D H 1.1190 0.1932 0.1010 0.042 Uiso 1 1 calc R
C8D C 0.77832(19) 0.21673(15) 0.08656(8) 0.0352(3) Uani 1 1 d .
H8D H 0.8149 0.2695 0.1092 0.042 Uiso 1 1 calc R
C9D C 0.62020(19) 0.27234(16) 0.05139(8) 0.0396(4) Uani 1 1 d .
H9D H 0.5496 0.3636 0.0509 0.047 Uiso 1 1 calc R
C10D C 0.88416(17) 0.08299(14) 0.08885(7) 0.0300(3) Uani 1 1 d .
C11D C 1.05798(18) 0.02004(15) 0.12416(8) 0.0311(3) Uani 1 1 d .
H1AN H 1.006(2) 0.572(2) 0.2598(11) 0.060(6) Uiso 1 1 d .
H2AN H 1.042(2) 0.6257(18) 0.3189(10) 0.051(5) Uiso 1 1 d .
H1AO H 0.140(3) 0.735(2) 0.4892(13) 0.094(7) Uiso 1 1 d .
H1BN H 0.499(2) 0.308(2) 0.2404(11) 0.057(6) Uiso 1 1 d .
H2BN H 0.544(2) 0.4232(18) 0.1859(10) 0.048(5) Uiso 1 1 d .
H1BO H -0.366(3) 0.723(2) 0.0180(12) 0.088(7) Uiso 1 1 d .

loop_
_atom_site_aniso_label
_atom_site_aniso_U_11
_atom_site_aniso_U_22
_atom_site_aniso_U_33
_atom_site_aniso_U_23
_atom_site_aniso_U_13
_atom_site_aniso_U_12
N1A 0.0343(7) 0.0550(9) 0.0423(8) -0.0227(7) 0.0067(6) -0.0200(7)
O1A 0.0340(6) 0.0557(7) 0.0593(7) -0.0238(6) -0.0002(5) -0.0233(5)
O2A 0.0290(6) 0.0597(8) 0.0539(7) -0.0313(6) 0.0073(5) -0.0171(5)
C1A 0.0277(7) 0.0258(7) 0.0309(7) -0.0052(6) -0.0046(6) -0.0090(6)
C2A 0.0346(8) 0.0311(8) 0.0320(8) -0.0084(6) -0.0056(6) -0.0160(6)
C3A 0.0385(8) 0.0348(8) 0.0294(7) -0.0122(6) -0.0003(6) -0.0148(7)
C4A 0.0278(7) 0.0267(7) 0.0325(7) -0.0074(6) -0.0013(6) -0.0078(6)
C5A 0.0278(7) 0.0361(8) 0.0403(8) -0.0178(7) -0.0033(6) -0.0113(6)
C6A 0.0288(7) 0.0332(8) 0.0349(8) -0.0154(7) -0.0022(6) -0.0083(6)
C7A 0.0298(8) 0.0309(8) 0.0362(8) -0.0071(7) -0.0041(6) -0.0110(6)
N1B 0.0323(7) 0.0476(9) 0.0369(8) 0.0000(7) -0.0070(6) -0.0144(7)
O1B 0.0311(6) 0.0457(7) 0.0611(7) -0.0075(6) -0.0009(5) -0.0208(5)
O2B 0.0281(6) 0.0458(7) 0.0525(7) 0.0052(6) -0.0087(5) -0.0116(5)
C1B 0.0263(7) 0.0278(7) 0.0305(7) -0.0102(6) 0.0032(6) -0.0107(6)
C2B 0.0325(8) 0.0296(8) 0.0305(7) -0.0094(6) 0.0049(6) -0.0160(6)
C3B 0.0373(8) 0.0276(7) 0.0253(7) -0.0040(6) -0.0001(6) -0.0119(6)
C4B 0.0272(7) 0.0309(8) 0.0267(7) -0.0108(6) 0.0004(6) -0.0070(6)
C5B 0.0264(7) 0.0316(8) 0.0376(8) -0.0067(7) 0.0037(6) -0.0135(6)
C6B 0.0282(7) 0.0263(7) 0.0338(8) -0.0016(6) 0.0007(6) -0.0089(6)
C7B 0.0274(7) 0.0322(8) 0.0368(8) -0.0119(7) 0.0027(6) -0.0108(6)
N1C 0.0286(7) 0.0487(8) 0.0397(7) -0.0106(6) -0.0012(5) -0.0122(6)
C1C 0.0373(8) 0.0376(9) 0.0357(8) -0.0123(7) -0.0021(7) -0.0062(7)
C2C 0.0398(8) 0.0319(8) 0.0291(7) -0.0062(6) 0.0014(6) -0.0125(7)
C3C 0.0318(7) 0.0321(8) 0.0241(7) -0.0040(6) -0.0041(6) -0.0099(6)
C4C 0.0339(8) 0.0309(8) 0.0245(7) -0.0006(6) -0.0010(6) -0.0087(6)
C5C 0.0399(8) 0.0415(9) 0.0261(7) -0.0030(7) -0.0016(6) -0.0154(7)
C6C 0.0412(9) 0.0578(11) 0.0325(8) -0.0002(8) 0.0001(7) -0.0227(8)
C7C 0.0440(10) 0.0653(13) 0.0463(10) -0.0099(9) 0.0165(8) -0.0151(9)
C8C 0.0620(12) 0.0510(11) 0.0601(12) -0.0237(10) 0.0241(9) -0.0175(9)
C9C 0.0503(10) 0.0389(9) 0.0460(10) -0.0131(8) 0.0107(8) -0.0170(8)
C10C 0.0314(8) 0.0310(8) 0.0445(9) -0.0042(7) -0.0044(7) -0.0100(6)
C11C 0.0310(8) 0.0424(10) 0.0525(10) -0.0014(8) -0.0038(7) -0.0161(7)
N1D 0.0273(7) 0.0496(8) 0.0392(7) -0.0096(6) 0.0001(5) -0.0082(6)
C1D 0.0302(8) 0.0532(11) 0.0524(10) -0.0240(8) 0.0036(7) -0.0162(8)
C2D 0.0286(8) 0.0348(8) 0.0467(9) -0.0160(7) 0.0031(6) -0.0087(6)
C3D 0.0498(10) 0.0340(9) 0.0519(10) -0.0036(8) -0.0146(8) -0.0126(8)
C4D 0.0645(12) 0.0347(10) 0.0796(14) -0.0003(10) -0.0357(11) -0.0057(9)
C5D 0.0455(10) 0.0519(12) 0.0707(13) -0.0130(10) -0.0268(9) -0.0022(9)
C6D 0.0386(9) 0.0507(10) 0.0459(10) -0.0173(8) -0.0036(7) -0.0149(8)
C7D 0.0383(8) 0.0337(8) 0.0324(8) -0.0106(7) 0.0012(6) -0.0105(7)
C8D 0.0372(8) 0.0327(8) 0.0327(8) -0.0101(7) -0.0019(6) -0.0070(7)
C9D 0.0362(8) 0.0352(9) 0.0366(8) -0.0069(7) 0.0009(7) -0.0019(7)
C10D 0.0292(7) 0.0309(8) 0.0263(7) -0.0063(6) 0.0037(6) -0.0083(6)
C11D 0.0323(8) 0.0308(8) 0.0285(7) -0.0094(6) 0.0011(6) -0.0080(6)

loop_
_atom_type_symbol
_atom_type_description
_atom_type_scat_dispersion_real
_atom_type_scat_dispersion_imag
_atom_type_scat_source
C C 0.0033 0.0016 'International Tables Vol C Tables 4.2.6.8 and 6.1.1.4'
H H 0.0000 0.0000 'International Tables Vol C Tables 4.2.6.8 and 6.1.1.4'
N N 0.0061 0.0033 'International Tables Vol C Tables 4.2.6.8 and 6.1.1.4'
O O 0.0106 0.0060 'International Tables Vol C Tables 4.2.6.8 and 6.1.1.4'

loop_
_geom_angle_atom_site_label_1
_geom_angle_atom_site_label_2
_geom_angle_atom_site_label_3
_geom_angle
C2A C1A C6A 117.93(12)
C2A C1A C7A 120.06(12)
C6A C1A C7A 121.97(12)
C3A C2A C1A 121.45(12)
C2A C3A C4A 120.60(13)
N1A C4A C3A 121.58(13)
N1A C4A C5A 120.31(13)
C3A C4A C5A 118.08(12)
C6A C5A C4A 120.66(12)
C5A C6A C1A 121.17(13)
O1A C7A O2A 122.60(13)
O1A C7A C1A 123.42(13)
O2A C7A C1A 113.96(12)
C2B C1B C6B 118.00(12)
C2B C1B C7B 120.24(12)
C6B C1B C7B 121.74(12)
C3B C2B C1B 121.38(12)
C2B C3B C4B 120.33(13)
N1B C4B C5B 119.98(13)
N1B C4B C3B 121.54(13)
C5B C4B C3B 118.45(12)
C6B C5B C4B 120.70(12)
C5B C6B C1B 121.11(13)
O1B C7B O2B 122.79(13)
O1B C7B C1B 122.90(13)
O2B C7B C1B 114.30(12)
C1C N1C C11C 116.74(13)
N1C C1C C2C 123.48(14)
C1C C2C C3C 119.71(14)
C2C C3C C10C 116.64(13)
C2C C3C C4C 121.68(13)
C10C C3C C4C 121.67(13)
C5C C4C C9C 118.50(14)
C5C C4C C3C 120.81(13)
C9C C4C C3C 120.69(13)
C6C C5C C4C 120.59(15)
C7C C6C C5C 120.17(16)
C8C C7C C6C 119.79(16)
C7C C8C C9C 120.29(17)
C8C C9C C4C 120.64(16)
C11C C10C C3C 119.71(14)
N1C C11C C10C 123.71(15)
C9D N1D C1D 116.91(13)
N1D C1D C2D 123.46(15)
C1D C2D C10D 119.82(14)
C4D C3D C11D 120.39(15)
C5D C4D C3D 120.49(17)
C6D C5D C4D 119.88(15)
C5D C6D C7D 120.04(15)
C6D C7D C11D 120.62(14)
C9D C8D C10D 119.75(14)
N1D C9D C8D 123.46(14)
C2D C10D C8D 116.58(13)
C2D C10D C11D 121.71(13)
C8D C10D C11D 121.69(13)
C3D C11D C7D 118.57(13)
C3D C11D C10D 120.43(13)
C7D C11D C10D 120.98(13)
C4A N1A H1AN 119.0(12)
C4A N1A H2AN 115.6(12)
H1AN N1A H2AN 117.0(17)
C7A O2A H1AO 107.8(14)
C1A C2A H2A 119.00
C3A C2A H2A 119.00
C4A C3A H3A 120.00
C2A C3A H3A 120.00
C4A C5A H5A 120.00
C6A C5A H5A 120.00
C1A C6A H6A 119.00
C5A C6A H6A 119.00
H1BN N1B H2BN 118.4(17)
C4B N1B H2BN 117.6(12)
C4B N1B H1BN 117.5(12)
C7B O2B H1BO 110.4(13)
C1B C2B H2B 119.00
C3B C2B H2B 119.00
C2B C3B H3B 120.00
C6B C5B H5B 120.00
C4B C3B H3B 120.00
C1B C6B H6B 119.00
C4B C5B H5B 120.00
C5B C6B H6B 119.00
C2C C1C H1C 118.00
N1C C1C H1C 118.00
C1C C2C H2C 120.00
C3C C2C H2C 120.00
C4C C5C H5C 120.00
C6C C5C H5C 120.00
C5C C6C H6C 120.00
C7C C6C H6C 120.00
C6C C7C H7C 120.00
C8C C7C H7C 120.00
C7C C8C H8C 120.00
C9C C8C H8C 120.00
C4C C9C H9C 120.00
C8C C9C H9C 120.00
C3C C10C H10C 120.00
C11C C10C H10C 120.00
C10C C11C H11C 118.00
N1C C11C H11C 118.00
C2D C1D H1D 118.00
N1D C1D H1D 118.00
C1D C2D H2D 120.00
C10D C2D H2D 120.00
C4D C3D H3D 120.00
C11D C3D H3D 120.00
C5D C4D H4D 120.00
C3D C4D H4D 120.00
C4D C5D H5D 120.00
C6D C5D H5D 120.00
C7D C6D H6D 120.00
C5D C6D H6D 120.00
C11D C7D H7D 120.00
C6D C7D H7D 120.00
C10D C8D H8D 120.00
C9D C8D H8D 120.00
N1D C9D H9D 118.00
C8D C9D H9D 118.00

loop_
_geom_bond_atom_site_label_1
_geom_bond_atom_site_label_2
_geom_bond_distance
N1A C4A 1.3780(19)
O1A C7A 1.2189(16)
O2A C7A 1.3214(18)
C1A C2A 1.3895(19)
C1A C6A 1.3959(18)
C1A C7A 1.4796(19)
C2A C3A 1.374(2)
C3A C4A 1.3995(19)
C4A C5A 1.400(2)
C5A C6A 1.3753(19)
N1B C4B 1.3717(18)
O1B C7B 1.2213(16)
O2B C7B 1.3149(18)
C1B C2B 1.3912(19)
C1B C6B 1.3971(18)
C1B C7B 1.4799(19)
C2B C3B 1.3809(19)
C3B C4B 1.4003(19)
C4B C5B 1.3958(19)
C5B C6B 1.3779(19)
N1C C1C 1.334(2)
N1C C11C 1.337(2)
C1C C2C 1.380(2)
C2C C3C 1.391(2)
C3C C10C 1.392(2)
C3C C4C 1.485(2)
C4C C5C 1.393(2)
C4C C9C 1.394(2)
C5C C6C 1.386(2)
C6C C7C 1.383(3)
C7C C8C 1.379(3)
C8C C9C 1.384(2)
C10C C11C 1.373(2)
N1D C9D 1.334(2)
N1D C1D 1.334(2)
C1D C2D 1.376(2)
C2D C10D 1.391(2)
C3D C4D 1.383(2)
C3D C11D 1.391(2)
C4D C5D 1.377(3)
C5D C6D 1.377(2)
C6D C7D 1.387(2)
C7D C11D 1.392(2)
C8D C9D 1.378(2)
C8D C10D 1.391(2)
C10D C11D 1.4851(19)
N1A H1AN 0.90(2)
N1A N2AN 0.877(18)
O2A H1AO 0.95(3)
C2A H2A 0.950
C3A H3A 0.950
C5A H5A 0.950
C6A H6A 0.950
N1B H1BN 0.86(2)
N1B H2BN 0.905(18)
O2B H1BO 1.01(3)
C2B H2B 0.950
C3B H3B 0.950
C5B H5B 0.950
C6B H6B 0.950
C1C H1C 0.950
C2C H2C 0.950
C5C H5C 0.950
C6C H6C 0.950
C7C H7C 0.950
C8C H8C 0.950
C9C H9C 0.950
C10C H10C 0.950
C11C H11C 0.950
C1D H1D 0.950
C2D H2D 0.950
C3D H3D 0.950
C4D H4D 0.950
C5D H5D 0.950
C6D H6D 0.950
C7D H7D 0.950
C8D H8D 0.950
C9D H9D 0.950
